data_1566128
loop_
_publ_author_name
'Savard, Didier'
'Storr, Tim'
'Leznoff, Daniel B.'

_publ_section_title
;
 Magnetostructural characterization of copper(II) hydroxide dimers and
 coordination polymers coordinated to apical isothiocyanate and
 cyanide-based counteranions
;
_journal_issue 10
_journal_name_full 'Canadian Journal of Chemistry'
_journal_page_first 1021
_journal_page_last 1030
_journal_paper_doi 10.1139/cjc-2014-0186
_journal_volume 92
_journal_year 2014
_chemical_formula_moiety 'C26 H22 Cu2 N6 O4 S2'
_chemical_formula_sum 'C26 H22 Cu2 N6 O4 S2'
_chemical_formula_weight 673.72
_space_group_IT_number 2
_space_group_name_Hall '-P 1'
_space_group_name_H-M_alt 'P -1'
_symmetry_cell_setting triclinic
_symmetry_space_group_name_H-M 'P -1'
_cell_angle_alpha 69.3570(10)
_cell_angle_beta 71.4920(10)
_cell_angle_gamma 79.6760(10)
_cell_formula_units_Z 1
_cell_length_a 8.1759(2)
_cell_length_b 9.4443(2)
_cell_length_c 9.5483(2)
_cell_measurement_reflns_used 1420
_cell_measurement_temperature 296(2)
_cell_measurement_theta_max 25.25
_cell_measurement_theta_min 5.59
_cell_volume 652.37(3)
_computing_cell_refinement 'USER DEFINED CELL REFINEMENT'
_computing_data_collection 'USER DEFINED DATA COLLECTION'
_computing_data_reduction 'USER DEFINED DATA REDUCTION'
_computing_molecular_graphics 'USER DEFINED DATA RENDERING'
_computing_publication_material 'CRYSTALS (Betteridge et al., 2003)'
_computing_structure_refinement 'CRYSTALS (Betteridge et al., 2003)'
_computing_structure_solution 'Superflip (Palatinus & Chapuis, 2007)'
_diffrn_ambient_temperature 293
_diffrn_measured_fraction_theta_full 0.967
_diffrn_measured_fraction_theta_max 0.954
_diffrn_measurement_device Serial
_diffrn_measurement_device_type Unknown
_diffrn_measurement_method \w/2\q
_diffrn_radiation_monochromator graphite
_diffrn_radiation_type 'Mo K\a'
_diffrn_radiation_wavelength 0.71073
_diffrn_reflns_av_R_equivalents 0.031
_diffrn_reflns_limit_h_max 13
_diffrn_reflns_limit_h_min -13
_diffrn_reflns_limit_k_max 15
_diffrn_reflns_limit_k_min -16
_diffrn_reflns_limit_l_max 16
_diffrn_reflns_limit_l_min -16
_diffrn_reflns_number 20762
_diffrn_reflns_theta_full 30.217
_diffrn_reflns_theta_max 37.305
_diffrn_reflns_theta_min 2.311
_diffrn_standards_interval_count .
_diffrn_standards_interval_time .
_diffrn_standards_number 0
_exptl_absorpt_coefficient_mu 1.837
_exptl_absorpt_correction_T_max 0.7473
_exptl_absorpt_correction_T_min 0.6750
_exptl_absorpt_correction_type multi-scan
_exptl_absorpt_process_details 'SADABS (Siemens, 1996)'
_exptl_crystal_colour purple
_exptl_crystal_density_diffrn 1.715
_exptl_crystal_density_method 'not measured'
_exptl_crystal_description Plate
_exptl_crystal_F_000 342
_exptl_crystal_size_max 0.21
_exptl_crystal_size_mid 0.20
_exptl_crystal_size_min 0.20
_refine_diff_density_max 0.45
_refine_diff_density_min -0.38
_refine_ls_goodness_of_fit_ref 1.0534
_refine_ls_hydrogen_treatment mixed
_refine_ls_matrix_type full
_refine_ls_number_parameters 182
_refine_ls_number_reflns 4147
_refine_ls_number_restraints 0
_refine_ls_R_factor_all 0.0775
_refine_ls_R_factor_gt 0.0368
_refine_ls_shift/su_max 0.0013350
_refine_ls_shift/su_mean 0.0000268
_refine_ls_structure_factor_coef F
_refine_ls_weighting_details
;
 Method, part 1, Chebychev polynomial, (Watkin, 1994, Prince, 1982) 
 [weight] = 1.0/[A~0~*T~0~(x)+A~1~*T~1~(x) ... +A~n-1~]*T~n-1~(x)] 
 where A~i~ are the Chebychev coefficients listed below and x= Fcalc/Fmax 
 Method = Robust Weighting (Prince, 1982) 
 W = [weight] * [1-(deltaF/6*sigmaF)^2^]^2^ 
 A~i~ are: 
 0.294 0.307 0.229 0.106 0.402E-01 
;
_refine_ls_weighting_scheme calc
_refine_ls_wR_factor_all 0.0615
_refine_ls_wR_factor_gt 0.0340
_refine_ls_wR_factor_ref 0.0340
_reflns_limit_h_max 13
_reflns_limit_h_min -13
_reflns_limit_k_max 16
_reflns_limit_k_min -14
_reflns_limit_l_max 16
_reflns_limit_l_min 0
_reflns_number_gt 4147
_reflns_number_total 6468
_reflns_threshold_expression I>2.0\s(I)
_oxford_refine_ls_r_factor_ref 0.0368
_oxford_reflns_number_all 6468
_oxford_reflns_threshold_expression_ref I>2.0\s(I)
_cod_data_source_file etd10625_DSavard_supp_003.cif
_cod_data_source_block C26H22Cu2N6O4S2
_cod_depositor_comments
;
The following automatic conversions were performed:

data item '_exptl_absorpt_correction_type' value 'Multi-Scan' was
changed to 'multi-scan' in accordance with the built-in table derived
from the CIF Core dictionary named 'cif_core.dic' version 2.4.5 last
updated on 2014-11-21.

Automatic conversion script
Id: cif_fix_values 8738 2021-04-28 16:35:53Z antanas 
;
_cod_original_sg_symbol_H-M 'P -1 '
_cod_database_code 1566128

loop_
_symmetry_equiv_pos_as_xyz
x,y,z
-x,-y,-z

loop_
_atom_site_label
_atom_site_type_symbol
_atom_site_fract_x
_atom_site_fract_y
_atom_site_fract_z
_atom_site_U_iso_or_equiv
_atom_site_occupancy
_atom_site_adp_type
_atom_site_refinement_flags_posn
_atom_site_refinement_flags_adp
_atom_site_refinement_flags_occupancy
_atom_site_disorder_assembly
_atom_site_disorder_group
_atom_site_attached_hydrogens
Cu1 Cu 1.07901(3) 0.34470(2) 0.04635(2) 0.0267 1.0000 Uani . . . . . .
S1 S 1.47145(7) 0.36663(6) 0.34202(6) 0.0432 1.0000 Uani . . . . . .
N1 N 1.2589(2) 0.3721(2) 0.1626(2) 0.0488 1.0000 Uani . . . . . .
N2 N 1.24659(18) 0.20664(14) -0.06761(16) 0.0279 1.0000 Uani . . . . . .
N3 N 0.99832(18) 0.14160(15) 0.19838(17) 0.0296 1.0000 Uani . . . . . .
C1 C 1.3464(2) 0.37141(19) 0.2361(2) 0.0327 1.0000 Uani . . . . . .
C2 C 1.3743(2) 0.2434(2) -0.1977(2) 0.0352 1.0000 Uani . . . . . .
C3 C 1.4816(3) 0.1341(2) -0.2592(2) 0.0418 1.0000 Uani . . . . . .
C4 C 1.4535(3) -0.0161(2) -0.1860(2) 0.0419 1.0000 Uani . . . . . .
C5 C 1.3183(2) -0.05898(18) -0.0481(2) 0.0324 1.0000 Uani . . . . . .
C6 C 1.2782(3) -0.21382(19) 0.0403(2) 0.0397 1.0000 Uani . . . . . .
C7 C 1.1506(3) -0.24697(19) 0.1753(2) 0.0385 1.0000 Uani . . . . . .
C8 C 1.0512(2) -0.12923(18) 0.2359(2) 0.0320 1.0000 Uani . . . . . .
C9 C 1.0855(2) 0.02222(16) 0.15036(19) 0.0266 1.0000 Uani . . . . . .
C10 C 1.2194(2) 0.05767(17) 0.00712(19) 0.0269 1.0000 Uani . . . . . .
C11 C 0.9207(3) -0.1565(2) 0.3773(2) 0.0419 1.0000 Uani . . . . . .
C12 C 0.8336(3) -0.0360(2) 0.4243(3) 0.0486 1.0000 Uani . . . . . .
C13 C 0.8769(3) 0.1120(2) 0.3325(2) 0.0404 1.0000 Uani . . . . . .
O1 O 0.88015(15) 0.46921(12) 0.13123(14) 0.0305 1.0000 Uani . . . . . .
O2 O 0.8339(4) 0.4212(3) 0.4539(3) 0.1037 1.0000 Uani . . . . . .
H21 H 1.3931 0.3476 -0.2510 0.059(2) 1.0000 Uiso R . . . . .
H31 H 1.5740 0.1640 -0.3512 0.067(2) 1.0000 Uiso R . . . . .
H41 H 1.5244 -0.0911 -0.2278 0.067(2) 1.0000 Uiso R . . . . .
H61 H 1.3427 -0.2936 0.0027 0.064(2) 1.0000 Uiso R . . . . .
H71 H 1.1262 -0.3497 0.2313 0.062(2) 1.0000 Uiso R . . . . .
H111 H 0.8937 -0.2574 0.4397 0.067(2) 1.0000 Uiso R . . . . .
H121 H 0.7436 -0.0525 0.5191 0.074(2) 1.0000 Uiso R . . . . .
H131 H 0.8166 0.1942 0.3679 0.065(2) 1.0000 Uiso R . . . . .
H11 H 0.7827 0.4315 0.1526 0.067(2) 1.0000 Uiso R . . . . .
H221 H 0.7298 0.4831 0.4942 0.067(2) 1.0000 Uiso . . . . . .
H222 H 0.8396 0.4582 0.3459 0.051(2) 1.0000 Uiso . . . . . .

loop_
_atom_site_aniso_label
_atom_site_aniso_U_11
_atom_site_aniso_U_22
_atom_site_aniso_U_33
_atom_site_aniso_U_23
_atom_site_aniso_U_13
_atom_site_aniso_U_12
Cu1 0.02836(9) 0.01809(8) 0.02996(10) -0.00796(6) -0.00541(7) 0.00284(6)
S1 0.0396(2) 0.0481(3) 0.0447(3) -0.0132(2) -0.0152(2) -0.0064(2)
N1 0.0469(10) 0.0468(10) 0.0631(12) -0.0264(9) -0.0240(9) 0.0053(8)
N2 0.0317(6) 0.0209(5) 0.0292(6) -0.0086(5) -0.0064(5) 0.0009(5)
N3 0.0300(6) 0.0226(5) 0.0326(7) -0.0091(5) -0.0054(5) 0.0013(5)
C1 0.0312(8) 0.0254(7) 0.0397(9) -0.0122(6) -0.0065(7) -0.0002(6)
C2 0.0382(9) 0.0267(7) 0.0340(8) -0.0080(6) -0.0041(7) -0.0002(6)
C3 0.0469(10) 0.0359(9) 0.0327(9) -0.0116(7) -0.0003(7) 0.0029(8)
C4 0.0514(11) 0.0313(8) 0.0377(9) -0.0167(7) -0.0048(8) 0.0084(8)
C5 0.0413(9) 0.0236(6) 0.0319(8) -0.0121(6) -0.0098(7) 0.0046(6)
C6 0.0532(11) 0.0219(7) 0.0426(10) -0.0140(7) -0.0112(8) 0.0042(7)
C7 0.0464(10) 0.0203(6) 0.0471(10) -0.0093(7) -0.0141(8) 0.0007(6)
C8 0.0332(8) 0.0223(6) 0.0383(9) -0.0071(6) -0.0102(7) -0.0015(6)
C9 0.0274(7) 0.0202(6) 0.0319(7) -0.0082(5) -0.0092(6) 0.0005(5)
C10 0.0317(7) 0.0197(5) 0.0298(7) -0.0092(5) -0.0102(6) 0.0024(5)
C11 0.0419(10) 0.0269(7) 0.0449(10) -0.0039(7) -0.0024(8) -0.0058(7)
C12 0.0451(11) 0.0351(9) 0.0455(11) -0.0068(8) 0.0081(9) -0.0033(8)
C13 0.0393(9) 0.0305(8) 0.0404(10) -0.0117(7) 0.0016(7) 0.0024(7)
O1 0.0288(5) 0.0209(5) 0.0344(6) -0.0069(4) -0.0032(5) 0.0020(4)
O2 0.145(2) 0.1045(19) 0.0670(14) -0.0472(13) -0.0543(15) 0.0633(17)

loop_
_geom_angle_atom_site_label_1
_geom_angle_site_symmetry_1
_geom_angle_atom_site_label_2
_geom_angle_site_symmetry_2
_geom_angle_atom_site_label_3
_geom_angle_site_symmetry_3
_geom_angle
_geom_angle_publ_flag
Cu1 2_765 Cu1 . O1 2_765 41.52(3) yes
Cu1 2_765 Cu1 . N1 . 100.84(5) yes
O1 2_765 Cu1 . N1 . 98.00(7) yes
Cu1 2_765 Cu1 . N2 . 135.43(4) yes
O1 2_765 Cu1 . N2 . 95.50(5) yes
N1 . Cu1 . N2 . 95.67(6) yes
Cu1 2_765 Cu1 . N3 . 136.00(4) yes
O1 2_765 Cu1 . N3 . 164.63(6) yes
N1 . Cu1 . N3 . 97.28(7) yes
N2 . Cu1 . N3 . 81.26(5) yes
Cu1 2_765 Cu1 . O1 . 41.46(3) yes
O1 2_765 Cu1 . O1 . 82.98(5) yes
N1 . Cu1 . O1 . 98.20(6) yes
N2 . Cu1 . O1 . 166.12(5) yes
N3 . Cu1 . O1 . 96.54(5) yes
Cu1 . N1 . C1 . 172.24(18) yes
Cu1 . N2 . C2 . 129.09(11) yes
Cu1 . N2 . C10 . 112.45(11) yes
C2 . N2 . C10 . 118.45(14) yes
Cu1 . N3 . C9 . 112.85(11) yes
Cu1 . N3 . C13 . 129.18(12) yes
C9 . N3 . C13 . 117.97(15) yes
S1 . C1 . N1 . 178.81(17) yes
N2 . C2 . C3 . 122.19(17) yes
N2 . C2 . H21 . 118.7 no
C3 . C2 . H21 . 119.1 no
C2 . C3 . C4 . 119.75(18) yes
C2 . C3 . H31 . 120.2 no
C4 . C3 . H31 . 120.1 no
C3 . C4 . C5 . 119.50(16) yes
C3 . C4 . H41 . 120.4 no
C5 . C4 . H41 . 120.1 no
C4 . C5 . C6 . 124.36(16) yes
C4 . C5 . C10 . 116.97(16) yes
C6 . C5 . C10 . 118.65(16) yes
C5 . C6 . C7 . 121.09(16) yes
C5 . C6 . H61 . 119.4 no
C7 . C6 . H61 . 119.5 no
C6 . C7 . C8 . 121.02(16) yes
C6 . C7 . H71 . 119.7 no
C8 . C7 . H71 . 119.3 no
C7 . C8 . C9 . 118.85(17) yes
C7 . C8 . C11 . 123.75(16) yes
C9 . C8 . C11 . 117.39(16) yes
C8 . C9 . N3 . 123.12(16) yes
C8 . C9 . C10 . 120.24(14) yes
N3 . C9 . C10 . 116.63(14) yes
C9 . C10 . C5 . 120.11(14) yes
C9 . C10 . N2 . 116.76(13) yes
C5 . C10 . N2 . 123.11(16) yes
C8 . C11 . C12 . 119.06(17) yes
C8 . C11 . H111 . 120.3 no
C12 . C11 . H111 . 120.6 no
C11 . C12 . C13 . 119.95(19) yes
C11 . C12 . H121 . 120.1 no
C13 . C12 . H121 . 119.9 no
C12 . C13 . N3 . 122.48(17) yes
C12 . C13 . H131 . 118.9 no
N3 . C13 . H131 . 118.6 no
Cu1 . O1 . Cu1 2_765 97.02(5) yes
Cu1 . O1 . H11 . 112.5 no
Cu1 2_765 O1 . H11 . 115.2 no
H221 . O2 . H222 . 99.8 no

loop_
_geom_bond_atom_site_label_1
_geom_bond_site_symmetry_1
_geom_bond_atom_site_label_2
_geom_bond_site_symmetry_2
_geom_bond_distance
_geom_bond_publ_flag
Cu1 . Cu1 2_765 2.9315(4) yes
Cu1 . O1 2_765 1.9558(11) yes
Cu1 . N1 . 2.1995(19) yes
Cu1 . N2 . 2.0433(13) yes
Cu1 . N3 . 2.0259(14) yes
Cu1 . O1 . 1.9578(11) yes
S1 . C1 . 1.636(2) yes
N1 . C1 . 1.148(3) yes
N2 . C2 . 1.325(2) yes
N2 . C10 . 1.357(2) yes
N3 . C9 . 1.363(2) yes
N3 . C13 . 1.321(2) yes
C2 . C3 . 1.399(3) yes
C2 . H21 . 0.950 no
C3 . C4 . 1.367(3) yes
C3 . H31 . 0.950 no
C4 . C5 . 1.407(3) yes
C4 . H41 . 0.950 no
C5 . C6 . 1.444(2) yes
C5 . C10 . 1.401(2) yes
C6 . C7 . 1.352(3) yes
C6 . H61 . 0.950 no
C7 . C8 . 1.436(3) yes
C7 . H71 . 0.950 no
C8 . C9 . 1.402(2) yes
C8 . C11 . 1.403(3) yes
C9 . C10 . 1.428(2) yes
C11 . C12 . 1.368(3) yes
C11 . H111 . 0.950 no
C12 . C13 . 1.401(3) yes
C12 . H121 . 0.950 no
C13 . H131 . 0.950 no
O1 . H11 . 0.866 no
O2 . H221 . 0.993 no
O2 . H222 . 0.953 no
